data_4072701
loop_
_publ_author_name
'Ferber, Benoit'
'Top, Siden'
'Herson, Patrick'
'Jaouen, G\'erard'

_publ_section_title
;
 New Ortho-Directing Group for Lithiation:&#x00A0; Use of a
 Methoxy&#x2212;Imino Auxiliary for the Synthesis of Chiral
 Ortho-Substituted Acetyl- and Propionylferrocenes
;
_journal_issue 7
_journal_name_full Organometallics
_journal_page_first 1686
_journal_paper_doi 10.1021/om0609620
_journal_volume 26
_journal_year 2007
_chemical_absolute_configuration ad
_chemical_formula_moiety 'C12 H11 Fe1 I1 O1'
_chemical_formula_sum 'C12 H11 Fe I O'
_chemical_formula_weight 353.97
_space_group_IT_number 19
_symmetry_cell_setting orthorhombic
_symmetry_space_group_name_Hall 'P 2ac 2ab'
_symmetry_space_group_name_H-M 'P 21 21 21'
_atom_sites_solution_hydrogens geom
_atom_sites_solution_primary direct
_audit_creation_date 05-03-07
_audit_creation_method CRYSTALS_ver_12.24
_cell_angle_alpha 90
_cell_angle_beta 90
_cell_angle_gamma 90
_cell_formula_units_Z 4
_cell_length_a 7.8258(4)
_cell_length_b 8.8461(2)
_cell_length_c 17.3835(7)
_cell_measurement_reflns_used 100
_cell_measurement_temperature 295
_cell_measurement_theta_max 25
_cell_measurement_theta_min 1
_cell_volume 1203.42(8)
_computing_cell_refinement 'Denzo/Scalepack (Otwinowski & Minor, 1996)'
_computing_data_collection 'COLLECT (Nonius BV, 1997)'
_computing_data_reduction 'Denzo/Scalepack (Otwinowski & Minor, 1996)'
_computing_molecular_graphics 'CAMERON (Watkin et al 1996)'
_computing_publication_material 'CRYSTALS (Betteridge et al 2003)'
_computing_structure_refinement 'CRYSTALS (Betteridge et al 2003)'
_computing_structure_solution 'SHELXS 86 (Sheldrick, 1986)'
_diffrn_ambient_temperature 295
_diffrn_measured_fraction_theta_full 0.999
_diffrn_measured_fraction_theta_max 0.999
_diffrn_measurement_device_type 'Nonius Kappa CCD'
_diffrn_measurement_method \w
_diffrn_radiation_monochromator graphite
_diffrn_radiation_type 'Mo K\a'
_diffrn_radiation_wavelength 0.71073
_diffrn_reflns_av_R_equivalents 0.038
_diffrn_reflns_limit_h_max 10
_diffrn_reflns_limit_h_min -11
_diffrn_reflns_limit_k_max 10
_diffrn_reflns_limit_k_min -12
_diffrn_reflns_limit_l_max 24
_diffrn_reflns_limit_l_min -23
_diffrn_reflns_number 11737
_diffrn_reflns_theta_full 29.999
_diffrn_reflns_theta_max 29.999
_diffrn_reflns_theta_min 2.343
_diffrn_standards_number 0
_exptl_absorpt_coefficient_mu 3.788
_exptl_absorpt_correction_T_max 0.68
_exptl_absorpt_correction_T_min 0.33
_exptl_absorpt_correction_type refdelf
_exptl_absorpt_process_details 'DIFABS (Walker & Stuart, 1983)'
_exptl_crystal_colour red
_exptl_crystal_density_diffrn 1.954
_exptl_crystal_description block
_exptl_crystal_F_000 680
_exptl_crystal_size_max 0.10
_exptl_crystal_size_mid 0.10
_exptl_crystal_size_min 0.10
_refine_diff_density_max 1.25
_refine_diff_density_min -1.12
_refine_ls_abs_structure_details 'Flack, 1395 Friedel-pairs'
_refine_ls_abs_structure_Flack 0.08(6)
_refine_ls_extinction_method None
_refine_ls_goodness_of_fit_ref 1.0514
_refine_ls_hydrogen_treatment mixed
_refine_ls_matrix_type full
_refine_ls_number_parameters 138
_refine_ls_number_reflns 2113
_refine_ls_number_restraints 0
_refine_ls_R_factor_all 0.0745
_refine_ls_R_factor_gt 0.0448
_refine_ls_shift/su_max 0.000686
_refine_ls_structure_factor_coef F
_refine_ls_weighting_details
;
 Method, part 1, Chebychev polynomial, (Watkin, 1994, Prince, 1982) 
 [weight] = 1.0/[A~0~*T~0~(x)+A~1~*T~1~(x) ... +A~n-1~]*T~n-1~(x)] 
 where A~i~ are the Chebychev coefficients listed below and x= Fcalc/Fmax 
 Method = Robust Weighting (Prince, 1982) 
 W = [weight] * [1-(deltaF/6*sigmaF)^2^]^2^ 
 A~i~ are: 
 2.77 0.782 2.42 
;
_refine_ls_weighting_scheme calc
_refine_ls_wR_factor_all 0.0536
_refine_ls_wR_factor_gt 0.0508
_refine_ls_wR_factor_ref 0.0508
_reflns_limit_h_max 11
_reflns_limit_h_min -10
_reflns_limit_k_max 12
_reflns_limit_k_min 0
_reflns_limit_l_max 24
_reflns_limit_l_min 0
_reflns_number_gt 2113
_reflns_number_total 3506
_reflns_threshold_expression I>3.00u(I)
_oxford_diffrn_Wilson_B_factor 4.12
_oxford_diffrn_Wilson_scale 4.48
_oxford_refine_ls_scale 0.5105(16)
_oxford_structure_analysis_title '3010951 Compound X'
_cod_data_source_file om0609620si20070212_035701.cif
_cod_data_source_block CRYSTALS_cif
_cod_depositor_comments
;
The following automatic conversions were performed:

'_symmetry_cell_setting' value 'Orthorhombic' changed to
'orthorhombic' according to
/home/saulius/struct/CIF-dictionaries/cif_core.dic dictionary named
'cif_core.dic' version 2.4.1 from 2010-06-29.

Automatic conversion script
Id: cif_fix_values 1715 2011-07-08 13:25:40Z adriana 
;
_cod_original_sg_symbol_H-M 'P 21 21 21 '
_cod_original_formula_sum 'C12 H11 Fe1 I1 O1'
_cod_database_code 4072701

loop_
_symmetry_equiv_pos_as_xyz
x,y,z
x+1/2,-y+1/2,-z
-x,y+1/2,-z+1/2
-x+1/2,-y,z+1/2

loop_
_atom_site_label
_atom_site_type_symbol
_atom_site_fract_x
_atom_site_fract_y
_atom_site_fract_z
_atom_site_U_iso_or_equiv
_atom_site_occupancy
_atom_site_adp_type
Fe1 Fe 0.23644(10) 0.52237(9) 0.57833(5) 0.0393 1.0000 Uani
I1 I 0.11064(8) 0.15622(5) 0.66312(3) 0.0646 1.0000 Uani
C1 C 0.3513(8) 0.4465(8) 0.6751(4) 0.0478 1.0000 Uani
C2 C 0.2853(8) 0.3242(7) 0.6290(4) 0.0478 1.0000 Uani
C3 C 0.3637(11) 0.3261(9) 0.5571(4) 0.0640 1.0000 Uani
C4 C 0.4761(12) 0.4484(10) 0.5564(5) 0.0754 1.0000 Uani
C5 C 0.4727(11) 0.5195(10) 0.6264(5) 0.0666 1.0000 Uani
C6 C 0.2942(10) 0.4948(10) 0.7525(4) 0.0580 1.0000 Uani
C7 C 0.3628(16) 0.6397(14) 0.7826(7) 0.0931 1.0000 Uani
C8 C 0.0486(11) 0.6738(12) 0.6076(5) 0.0785 1.0000 Uani
C9 C -0.0209(10) 0.5484(11) 0.5681(6) 0.0691 1.0000 Uani
C10 C 0.0530(9) 0.5397(10) 0.4971(5) 0.0624 1.0000 Uani
C11 C 0.1710(11) 0.6573(10) 0.4874(4) 0.0613 1.0000 Uani
C12 C 0.1684(10) 0.7395(8) 0.5554(5) 0.0589 1.0000 Uani
O1 O 0.2034(11) 0.4191(8) 0.7918(3) 0.0882 1.0000 Uani
H31 H 0.3431 0.2533 0.5141 0.104(12) 1.0000 Uiso
H41 H 0.5484 0.4795 0.5117 0.104(12) 1.0000 Uiso
H51 H 0.5440 0.6087 0.6410 0.104(12) 1.0000 Uiso
H71 H 0.3147 0.6592 0.8349 0.104(12) 1.0000 Uiso
H72 H 0.4902 0.6336 0.7858 0.104(12) 1.0000 Uiso
H73 H 0.3296 0.7239 0.7472 0.104(12) 1.0000 Uiso
H81 H 0.0199 0.7090 0.6607 0.104(12) 1.0000 Uiso
H91 H -0.1094 0.4777 0.5888 0.104(12) 1.0000 Uiso
H101 H 0.0267 0.4608 0.4577 0.104(12) 1.0000 Uiso
H111 H 0.2427 0.6779 0.4409 0.104(12) 1.0000 Uiso
H121 H 0.2397 0.8308 0.5663 0.104(12) 1.0000 Uiso

loop_
_atom_site_aniso_label
_atom_site_aniso_U_11
_atom_site_aniso_U_22
_atom_site_aniso_U_33
_atom_site_aniso_U_23
_atom_site_aniso_U_13
_atom_site_aniso_U_12
Fe1 0.0314(5) 0.0455(4) 0.0409(4) 0.0058(3) 0.0092(3) 0.0059(3)
I1 0.0802(4) 0.0553(2) 0.0584(2) 0.0024(2) 0.0102(3) -0.0169(2)
C1 0.036(3) 0.057(3) 0.051(3) 0.009(2) -0.004(3) 0.011(2)
C2 0.049(4) 0.047(3) 0.047(3) 0.008(2) 0.013(3) 0.006(3)
C3 0.073(5) 0.064(4) 0.055(3) 0.007(3) 0.029(3) 0.035(4)
C4 0.061(5) 0.078(5) 0.088(6) 0.031(4) 0.048(5) 0.033(4)
C5 0.056(4) 0.073(5) 0.071(4) 0.012(4) 0.016(4) 0.002(4)
C6 0.043(3) 0.077(5) 0.054(3) -0.002(3) -0.008(3) -0.007(3)
C7 0.079(7) 0.110(8) 0.090(6) -0.023(6) -0.018(5) -0.028(6)
C8 0.061(5) 0.123(8) 0.051(3) 0.012(4) 0.017(3) 0.068(6)
C9 0.040(4) 0.089(6) 0.079(5) 0.027(5) 0.006(4) 0.005(3)
C10 0.041(4) 0.078(4) 0.068(4) 0.000(4) -0.019(3) 0.002(3)
C11 0.057(4) 0.073(4) 0.054(4) 0.019(4) 0.000(3) 0.016(4)
C12 0.043(4) 0.054(3) 0.080(5) 0.005(3) -0.028(4) 0.012(3)
O1 0.120(6) 0.100(5) 0.045(3) -0.005(3) 0.020(3) -0.036(4)

loop_
_atom_type_symbol
_atom_type_scat_dispersion_real
_atom_type_scat_dispersion_imag
_atom_type_scat_Cromer_Mann_a1
_atom_type_scat_Cromer_Mann_b1
_atom_type_scat_Cromer_Mann_a2
_atom_type_scat_Cromer_Mann_b2
_atom_type_scat_Cromer_Mann_a3
_atom_type_scat_Cromer_Mann_b3
_atom_type_scat_Cromer_Mann_a4
_atom_type_scat_Cromer_Mann_b4
_atom_type_scat_Cromer_Mann_c
_atom_type_scat_source
C 0.0033 0.0016 2.3100 20.8439 1.0200 10.2075 1.5886 0.5687 0.8650 51.6512 0.2156 'International Tables Vol C 4.2.6.8 and 6.1.1.4'
H 0.0000 0.0000 0.4930 10.5109 0.3229 26.1257 0.1402 3.1424 0.0408 57.7998 0.0030 'International Tables Vol C 4.2.6.8 and 6.1.1.4'
O 0.0106 0.0060 3.0485 13.2771 2.2868 5.7011 1.5463 0.3239 0.8670 32.9089 0.2508 'International Tables Vol C 4.2.6.8 and 6.1.1.4'
Fe 0.3463 0.8444 11.7695 4.7611 7.3573 0.3072 3.5222 15.3535 2.3045 76.8805 1.0369 'International Tables Vol C 4.2.6.8 and 6.1.1.4'
I -0.4742 1.8119 20.1472 4.3470 18.9949 0.3814 7.5138 27.7660 2.2735 66.8776 4.0712 'International Tables Vol C 4.2.6.8 and 6.1.1.4'

loop_
_geom_angle_atom_site_label_1
_geom_angle_atom_site_label_2
_geom_angle_atom_site_label_3
_geom_angle
_geom_angle_publ_flag
C1 Fe1 C2 42.0(3) yes
C1 Fe1 C3 69.5(3) yes
C2 Fe1 C3 40.4(3) yes
C1 Fe1 C4 68.7(3) yes
C2 Fe1 C4 67.8(3) yes
C3 Fe1 C4 40.2(4) yes
C1 Fe1 C5 41.3(3) yes
C2 Fe1 C5 68.5(3) yes
C3 Fe1 C5 67.5(4) yes
C4 Fe1 C5 39.5(4) yes
C1 Fe1 C8 109.2(3) yes
C2 Fe1 C8 126.9(3) yes
C3 Fe1 C8 162.2(4) yes
C4 Fe1 C8 157.2(5) yes
C5 Fe1 C8 124.0(4) yes
C1 Fe1 C9 123.4(3) yes
C2 Fe1 C9 109.1(3) yes
C3 Fe1 C9 124.4(4) yes
C4 Fe1 C9 159.7(5) yes
C5 Fe1 C9 159.9(4) yes
C1 Fe1 C10 157.4(3) yes
C2 Fe1 C10 120.7(3) yes
C3 Fe1 C10 106.6(4) yes
C4 Fe1 C10 123.5(4) yes
C5 Fe1 C10 159.5(3) yes
C1 Fe1 C11 161.4(3) yes
C2 Fe1 C11 154.2(3) yes
C3 Fe1 C11 118.7(3) yes
C4 Fe1 C11 106.0(3) yes
C5 Fe1 C11 123.6(3) yes
C1 Fe1 C12 126.4(3) yes
C2 Fe1 C12 164.8(3) yes
C3 Fe1 C12 154.0(3) yes
C4 Fe1 C12 120.8(3) yes
C5 Fe1 C12 109.3(3) yes
C8 Fe1 C9 40.5(4) yes
C8 Fe1 C10 67.3(4) yes
C9 Fe1 C10 39.4(4) yes
C8 Fe1 C11 68.4(3) yes
C9 Fe1 C11 67.6(3) yes
C10 Fe1 C11 40.3(4) yes
C8 Fe1 C12 40.9(4) yes
C9 Fe1 C12 67.5(4) yes
C10 Fe1 C12 66.7(3) yes
C11 Fe1 C12 39.8(3) yes
Fe1 C1 C2 68.2(4) yes
Fe1 C1 C5 69.6(5) yes
C2 C1 C5 104.4(6) yes
Fe1 C1 C6 121.7(5) yes
C2 C1 C6 127.8(6) yes
C5 C1 C6 127.6(7) yes
C1 C2 I1 127.3(5) yes
C1 C2 Fe1 69.8(3) yes
I1 C2 Fe1 128.3(3) yes
C1 C2 C3 109.3(7) yes
I1 C2 C3 123.2(6) yes
Fe1 C2 C3 71.2(4) yes
C2 C3 Fe1 68.4(3) yes
C2 C3 C4 107.2(7) yes
Fe1 C3 C4 69.4(4) yes
C2 C3 H31 126.385 no
Fe1 C3 H31 127.298 no
C4 C3 H31 126.407 no
C3 C4 Fe1 70.4(4) yes
C3 C4 C5 109.6(6) yes
Fe1 C4 C5 70.5(5) yes
C3 C4 H41 125.277 no
Fe1 C4 H41 125.571 no
C5 C4 H41 125.121 no
C1 C5 C4 109.4(8) yes
C1 C5 Fe1 69.1(4) yes
C4 C5 Fe1 70.0(6) yes
C1 C5 H51 125.305 no
C4 C5 H51 125.294 no
Fe1 C5 H51 127.149 no
C1 C6 C7 117.3(8) yes
C1 C6 O1 122.6(7) yes
C7 C6 O1 120.0(8) yes
C6 C7 H71 109.471 no
C6 C7 H72 109.490 no
H71 C7 H72 109.476 no
C6 C7 H73 109.479 no
H71 C7 H73 109.441 no
H72 C7 H73 109.471 no
Fe1 C8 C9 69.1(5) yes
Fe1 C8 C12 68.8(4) yes
C9 C8 C12 105.3(7) yes
Fe1 C8 H81 126.346 no
C9 C8 H81 127.286 no
C12 C8 H81 127.386 no
C8 C9 Fe1 70.5(4) yes
C8 C9 C10 108.6(8) yes
Fe1 C9 C10 69.7(4) yes
C8 C9 H91 125.686 no
Fe1 C9 H91 125.713 no
C10 C9 H91 125.673 no
C9 C10 Fe1 70.9(5) yes
C9 C10 C11 110.3(8) yes
Fe1 C10 C11 70.9(4) yes
C9 C10 H101 124.869 no
Fe1 C10 H101 124.953 no
C11 C10 H101 124.848 no
C10 C11 Fe1 68.8(4) yes
C10 C11 C12 106.0(7) yes
Fe1 C11 C12 69.5(4) yes
C10 C11 H111 126.992 no
Fe1 C11 H111 126.166 no
C12 C11 H111 127.007 no
C8 C12 C11 109.7(8) yes
C8 C12 Fe1 70.3(4) yes
C11 C12 Fe1 70.6(4) yes
C8 C12 H121 125.121 no
C11 C12 H121 125.133 no
Fe1 C12 H121 125.491 no

loop_
_geom_bond_atom_site_label_1
_geom_bond_atom_site_label_2
_geom_bond_distance
_geom_bond_publ_flag
Fe1 C1 2.021(6) yes
Fe1 C2 1.999(6) yes
Fe1 C3 2.035(6) yes
Fe1 C4 2.023(8) yes
Fe1 C5 2.029(9) yes
Fe1 C8 2.053(6) yes
Fe1 C9 2.034(8) yes
Fe1 C10 2.019(7) yes
Fe1 C11 2.046(7) yes
Fe1 C12 2.032(7) yes
I1 C2 2.104(7) yes
C1 C2 1.442(10) yes
C1 C5 1.427(11) yes
C1 C6 1.482(10) yes
C2 C3 1.392(9) yes
C3 C4 1.395(13) yes
C3 H31 1.000 no
C4 C5 1.369(15) yes
C4 H41 1.000 no
C5 H51 1.000 no
C6 C7 1.485(13) yes
C6 O1 1.191(10) yes
C7 H71 1.000 no
C7 H72 1.000 no
C7 H73 1.000 no
C8 C9 1.413(14) yes
C8 C12 1.427(13) yes
C8 H81 1.000 no
C9 C10 1.365(13) yes
C9 H91 1.000 no
C10 C11 1.401(12) yes
C10 H101 1.000 no
C11 C12 1.389(12) yes
C11 H111 1.000 no
C12 H121 1.000 no
